data_7135859
loop_
_publ_author_name
'Ma, Chang-Lei'
'Li, Chang'
'Sun, Jia-Yue'
'Han, Rui-Rui'
'Liu, Fuchen'
'Zhao, Jiong-Peng'
'Yao, Zhao Quan'

_publ_section_title
;
 Organic Ammonium Flexibility Modulated Phase-Transition Behaviour in 3D
 Perovskite-like Mixed-valence Iron Complexes
;
_journal_name_full 'Chemical Communications'
_journal_paper_doi 10.1039/D6CC02195F
_journal_year 2026
_chemical_formula_moiety 'C9 H7 Fe3 O18, 2(C4 H10 N)'
_chemical_formula_sum 'C17 H27 Fe3 N2 O18'
_chemical_formula_weight 714.95
_space_group_crystal_system orthorhombic
_space_group_IT_number 62
_space_group_name_Hall '-P 2ac 2n'
_space_group_name_H-M_alt 'P n m a'
_atom_sites_solution_hydrogens geom
_atom_sites_solution_primary dual
_audit_creation_date 2026-05-26
_audit_creation_method
;
Olex2 1.5-ac6-020
(compiled 2024.02.14 svn.r2f8d729c for Rigaku Oxford Diffraction, GUI svn.r6966)
;
_audit_update_record
;
2026-05-27 deposited with the CCDC.	2026-05-29 downloaded from the CCDC.
;
_cell_angle_alpha 90
_cell_angle_beta 90
_cell_angle_gamma 90
_cell_formula_units_Z 4
_cell_length_a 15.0662(11)
_cell_length_b 11.9292(7)
_cell_length_c 15.1536(10)
_cell_measurement_reflns_used 3490
_cell_measurement_temperature 299.17(10)
_cell_measurement_theta_max 29.3360
_cell_measurement_theta_min 4.1610
_cell_volume 2723.5(3)
_computing_cell_refinement 'CrysAlisPro 1.171.39.7e (Rigaku OD, 2015)'
_computing_data_collection 'CrysAlisPro 1.171.39.7e (Rigaku OD, 2015)'
_computing_data_reduction 'CrysAlisPro 1.171.39.7e (Rigaku OD, 2015)'
_computing_molecular_graphics 'Olex2 1.5-ac6-020 (Dolomanov et al., 2009)'
_computing_publication_material 'Olex2 1.5-ac6-020 (Dolomanov et al., 2009)'
_computing_structure_refinement 'SHELXL 2025/1 (Sheldrick, 2015)'
_computing_structure_solution 'olex2.solve 1.5 (Bourhis et al., 2015)'
_diffrn_ambient_temperature 299.17(10)
_diffrn_measured_fraction_theta_full 0.993
_diffrn_measured_fraction_theta_max 0.900
_diffrn_measurement_details
;
List of Runs (angles in degrees, time in seconds):

  # Type    Start    End  Width  t~exp~   \w     \q     \k     \f   Frames
#--------------------------------------------------------------------------
  1  \w    -81.00  27.00   0.50    6.50    --    0.00 -57.00  60.00  216
  2  \w    -37.00  -2.00   0.50    6.50    --    0.00 -82.00  30.00   70
;
_diffrn_measurement_device 'four-circle diffractometer'
_diffrn_measurement_device_type 'XtaLAB Pro: Kappa dual offset/far'
_diffrn_measurement_method '\w scans'
_diffrn_radiation_type MoK\a
_diffrn_radiation_wavelength 0.71073
_diffrn_reflns_av_R_equivalents 0.0542
_diffrn_reflns_av_unetI/netI 0.0498
_diffrn_reflns_Laue_measured_fraction_full 0.993
_diffrn_reflns_Laue_measured_fraction_max 0.900
_diffrn_reflns_limit_h_max 19
_diffrn_reflns_limit_h_min -19
_diffrn_reflns_limit_k_max 15
_diffrn_reflns_limit_k_min -16
_diffrn_reflns_limit_l_max 20
_diffrn_reflns_limit_l_min -16
_diffrn_reflns_number 14797
_diffrn_reflns_point_group_measured_fraction_full 0.993
_diffrn_reflns_point_group_measured_fraction_max 0.900
_diffrn_reflns_theta_full 25.242
_diffrn_reflns_theta_max 29.770
_diffrn_reflns_theta_min 3.198
_exptl_absorpt_coefficient_mu 1.661
_exptl_absorpt_correction_T_max 1.00000
_exptl_absorpt_correction_T_min 0.47337
_exptl_absorpt_correction_type multi-scan
_exptl_absorpt_process_details
;
CrysAlisPro 1.171.39.7e (Rigaku Oxford Diffraction, 2015)
Empirical absorption correction using spherical harmonics,
 implemented in SCALE3 ABSPACK scaling algorithm.
;
_exptl_crystal_colour red
_exptl_crystal_colour_primary red
_exptl_crystal_density_diffrn 1.744
_exptl_crystal_description block
_exptl_crystal_F_000 1460
_refine_diff_density_max 0.860
_refine_diff_density_min -0.934
_refine_diff_density_rms 0.158
_refine_ls_extinction_method none
_refine_ls_goodness_of_fit_ref 1.173
_refine_ls_hydrogen_treatment constr
_refine_ls_matrix_type full
_refine_ls_number_parameters 286
_refine_ls_number_reflns 3652
_refine_ls_number_restraints 515
_refine_ls_restrained_S_all 1.095
_refine_ls_R_factor_all 0.0959
_refine_ls_R_factor_gt 0.0676
_refine_ls_shift/su_max 0.000
_refine_ls_shift/su_mean 0.000
_refine_ls_structure_factor_coef Fsqd
_refine_ls_weighting_details 'w=1/[\s^2^(Fo^2^)+(0.0359P)^2^+15.4255P] where P=(Fo^2^+2Fc^2^)/3'
_refine_ls_weighting_scheme calc
_refine_ls_wR_factor_gt 0.1560
_refine_ls_wR_factor_ref 0.1695
_reflns_Friedel_coverage 0.000
_reflns_number_gt 2672
_reflns_number_total 3652
_reflns_threshold_expression 'I > 2\s(I)'
_cod_data_source_file d6cc02195f2.cif
_cod_data_source_block 4ITP
_cod_database_code 7135859
_shelx_shelxl_version_number 2025/1
_shelx_space_group_comment
;
The symmetry employed for this shelxl refinement is uniquely defined
by the following loop, which should always be used as a source of
symmetry information in preference to the above space-group names.
They are only intended as comments.
;
_olex2_refinement_description
;
1. Restrained distances
 C10-C9
 1.52 with sigma of 0.02
 C13-C14 = C12-C13 = C7-C12 = N1-C14 = C7-N1
 1.52 with sigma of 0.02
 N2-C10 = C9-C8 = C11-C8 = C11-N2
 1.52 with sigma of 0.02
 C9-C10
 1.52 with sigma of 0.02
 C18-C17 = N3-C17 = N3-C20 = C20-C19 = C19-C18
 1.52 with sigma of 0.002
 C16-C15
 1.52 with sigma of 0.002
2. Uiso/Uaniso restraints and constraints
C18 \\sim C19 \\sim C20 \\sim N3 \\sim C17 \\sim C15 \\sim C16 \\sim N4: within
3.8A with sigma of 0.01 and sigma for terminal atoms of 0.03 within 3.8A
C14 \\sim N1 \\sim C13 \\sim C7 \\sim C12 \\sim C10 \\sim C11 \\sim C8 \\sim N2
\\sim C9: within 3.8A with sigma of 0.01 and sigma for terminal atoms of 0.03
within 3.8A
Uanis(C10) \\sim Ueq, Uanis(C11) \\sim Ueq, Uanis(C8) \\sim Ueq, Uanis(N2)
\\sim Ueq, Uanis(C9) \\sim Ueq, Uanis(C13) \\sim Ueq, Uanis(C14) \\sim Ueq,
Uanis(N1) \\sim Ueq, Uanis(C7) \\sim Ueq, Uanis(C12) \\sim Ueq: with sigma of
0.01 and sigma for terminal atoms of 0.2
3. Others
 Fixed Sof: C11(0.25) H11A(0.25) H11B(0.25) C8(0.25) H8A(0.25) H8B(0.25)
 C9(0.25) H9A(0.25) H9B(0.25) C14(0.25) H14A(0.25) H14B(0.25) N1(0.25)
 H1A(0.25) H1B(0.25) C7(0.25) H7A(0.25) H7B(0.25) C12(0.25) H12A(0.25)
 H12B(0.25) C13(0.25) H13A(0.25) H13B(0.25) C10(0.25) H10A(0.25) H10B(0.25)
 N2(0.25) H2A(0.25) H2B(0.25) C18(0.25) H18A(0.25) H18B(0.25) C16(0.5)
 H16A(0.5) H16B(0.5) C15(0.5) H15A(0.5) H15B(0.5) N3(0.25) H3A(0.25) H3B(0.25)
 C17(0.25) H17A(0.25) H17B(0.25) C19(0.25) H19A(0.25) H19B(0.25) C20(0.25)
 H20A(0.25) H20B(0.25) N4(0.25) H4A(0.25) H4B(0.25)
4.a Secondary CH2 refined with riding coordinates:
 C11(H11A,H11B), C8(H8A,H8B), C9(H9A,H9B), C14(H14A,H14B), N1(H1A,H1B), C7(H7A,
 H7B), C12(H12A,H12B), C13(H13A,H13B), C10(H10A,H10B), N2(H2A,H2B), C18(H18A,
 H18B), C16(H16A,H16B), C15(H15A,H15B), N3(H3A,H3B), C17(H17A,H17B), C19(H19A,
 H19B), C20(H20A,H20B), N4(H4A,H4B)
4.b Aromatic/amide H refined with riding coordinates:
 C1(H1), C6(H6), C4(H4), C2(H2), C3(H3)
;
_olex2_submission_special_instructions 'No special instructions were received'
_oxdiff_exptl_absorpt_empirical_details
;
Empirical correction (ABSPACK) includes:
- Absorption correction using spherical harmonics
- Frame scaling
- Detector area scaling
;

loop_
_space_group_symop_operation_xyz
'x, y, z'
'-x+1/2, -y, z+1/2'
'-x, y+1/2, -z'
'x+1/2, -y+1/2, -z+1/2'
'-x, -y, -z'
'x-1/2, y, -z-1/2'
'x, -y-1/2, z'
'-x-1/2, y-1/2, z-1/2'

loop_
_atom_site_label
_atom_site_type_symbol
_atom_site_fract_x
_atom_site_fract_y
_atom_site_fract_z
_atom_site_U_iso_or_equiv
_atom_site_adp_type
_atom_site_occupancy
_atom_site_site_symmetry_order
_atom_site_calc_flag
_atom_site_refinement_flags_posn
_atom_site_refinement_flags_adp
_atom_site_refinement_flags_occupancy
_atom_site_disorder_assembly
_atom_site_disorder_group
Fe1 Fe 0.500000 0.500000 0.500000 0.0207(2) Uani 1 2 d S . P . .
Fe2 Fe 0.37036(4) 0.50064(5) 0.13003(5) 0.02611(19) Uani 1 1 d . . . . .
O1 O 0.5584(2) 0.3428(3) 0.5148(3) 0.0381(9) Uani 1 1 d . . . . .
O8 O 0.6100(2) 0.4528(3) 0.0049(3) 0.0391(9) Uani 1 1 d . . . . .
O7 O 0.5046(3) 0.4539(3) 0.1097(3) 0.0417(9) Uani 1 1 d . . . . .
O2 O 0.4206(3) 0.4421(3) 0.3960(2) 0.0386(9) Uani 1 1 d . . . . .
O6 O 0.1009(2) 0.5496(3) 0.0874(2) 0.0353(8) Uani 1 1 d . . . . .
O9 O 0.3299(3) 0.3423(3) 0.0865(3) 0.0400(9) Uani 1 1 d . . . . .
O5 O 0.2413(2) 0.5557(4) 0.1299(3) 0.0423(9) Uani 1 1 d . . . . .
O3 O 0.3709(3) 0.4447(3) 0.2587(3) 0.0422(9) Uani 1 1 d . . . . .
O4 O 0.4121(3) 0.6569(3) 0.1720(3) 0.0517(12) Uani 1 1 d . . . . .
C1 C 0.5211(5) 0.250000 0.5086(5) 0.0353(17) Uani 1 2 d S T P . .
H1 H 0.460205 0.249999 0.498544 0.042 Uiso 1 2 calc R U P . .
C5 C 0.5329(3) 0.4733(4) 0.0335(4) 0.0333(11) Uani 1 1 d . . . . .
C6 C 0.3548(5) 0.250000 0.1155(5) 0.0325(15) Uani 1 2 d S T P . .
H6 H 0.394814 0.249999 0.162144 0.039 Uiso 1 2 calc R U P . .
C4 C 0.1803(3) 0.5265(5) 0.0788(4) 0.0361(12) Uani 1 1 d . . . . .
H4 H 0.196190 0.483578 0.030013 0.043 Uiso 1 1 calc R U . . .
C2 C 0.4230(4) 0.4743(5) 0.3186(3) 0.0360(11) Uani 1 1 d . . . . .
H2 H 0.467427 0.524993 0.303562 0.043 Uiso 1 1 calc R U . . .
C3 C 0.3897(6) 0.750000 0.1435(6) 0.047(2) Uani 1 2 d S T P . .
H3 H 0.351788 0.750001 0.095016 0.057 Uiso 1 2 calc R U P . .
C11 C 0.155(2) 0.363(3) 0.264(2) 0.051(3) Uani 0.25 1 d D U P A -2
H11A H 0.192549 0.384917 0.214618 0.061 Uiso 0.25 1 calc R U P A -2
H11B H 0.113272 0.422714 0.274317 0.061 Uiso 0.25 1 calc R U P A -2
C8 C 0.1040(17) 0.258(3) 0.2375(16) 0.052(3) Uani 0.25 1 d D U P A -2
H8A H 0.097230 0.252382 0.174012 0.063 Uiso 0.25 1 calc R U P A -2
H8B H 0.046033 0.255427 0.265267 0.063 Uiso 0.25 1 calc R U P A -2
C9 C 0.166(3) 0.167(3) 0.274(2) 0.050(3) Uani 0.25 1 d D U P A -2
H9A H 0.133042 0.099353 0.288784 0.060 Uiso 0.25 1 calc R U P A -2
H9B H 0.211979 0.147996 0.231595 0.060 Uiso 0.25 1 calc R U P A -2
C14 C 0.2286(16) 0.235(3) 0.3654(17) 0.051(3) Uani 0.25 1 d D U P B -1
H14A H 0.206495 0.224053 0.424923 0.061 Uiso 0.25 1 calc R U P B -1
H14B H 0.292717 0.228062 0.364691 0.061 Uiso 0.25 1 calc R U P B -1
N1 N 0.197(2) 0.346(3) 0.325(2) 0.050(3) Uani 0.25 1 d D U P B -1
H1A H 0.165285 0.381631 0.366273 0.060 Uiso 0.25 1 calc R U P B -1
H1B H 0.244904 0.387819 0.314926 0.060 Uiso 0.25 1 calc R U P B -1
C7 C 0.142(2) 0.342(2) 0.2415(18) 0.051(3) Uani 0.25 1 d D U P B -1
H7A H 0.096301 0.399110 0.239634 0.061 Uiso 0.25 1 calc R U P B -1
H7B H 0.178314 0.345390 0.188331 0.061 Uiso 0.25 1 calc R U P B -1
C12 C 0.1075(19) 0.2264(19) 0.2615(17) 0.051(3) Uani 0.25 1 d D U P B -1
H12A H 0.084822 0.191842 0.208146 0.061 Uiso 0.25 1 calc R U P B -1
H12B H 0.059625 0.230737 0.304183 0.061 Uiso 0.25 1 calc R U P B -1
C13 C 0.184(2) 0.158(3) 0.299(2) 0.050(3) Uani 0.25 1 d D U P B -1
H13A H 0.224598 0.136301 0.252136 0.060 Uiso 0.25 1 calc R U P B -1
H13B H 0.161629 0.090303 0.327080 0.060 Uiso 0.25 1 calc R U P B -1
C10 C 0.2039(18) 0.223(2) 0.3554(19) 0.051(3) Uani 0.25 1 d D U P A -2
H10A H 0.261730 0.190930 0.367924 0.061 Uiso 0.25 1 calc R U P A -2
H10B H 0.165605 0.207315 0.405316 0.061 Uiso 0.25 1 calc R U P A -2
N2 N 0.213(2) 0.350(2) 0.3451(19) 0.050(3) Uani 0.25 1 d D U P A -2
H2A H 0.191992 0.386988 0.391346 0.060 Uiso 0.25 1 calc R U P A -2
H2B H 0.269314 0.370393 0.335097 0.060 Uiso 0.25 1 calc R U P A -2
C18 C 0.2277(13) 0.750000 0.4025(14) 0.100(4) Uani 0.5 2 d DS TU P C 1
H18A H 0.242102 0.816661 0.436275 0.121 Uiso 0.25 1 calc R U P C 1
H18B H 0.242102 0.683339 0.436274 0.121 Uiso 0.25 1 calc R U P C 1
C16 C 0.1478(11) 0.6843(18) 0.3063(12) 0.096(3) Uani 0.5 1 d D U P D 2
H16A H 0.093810 0.655054 0.332563 0.115 Uiso 0.5 1 calc R U P D 2
H16B H 0.153455 0.655057 0.246819 0.115 Uiso 0.5 1 calc R U P D 2
C15 C 0.2284(11) 0.655(2) 0.3617(12) 0.095(3) Uani 0.5 1 d D U P D 2
H15A H 0.211576 0.598612 0.404958 0.114 Uiso 0.5 1 calc R U P D 2
H15B H 0.273379 0.621999 0.323845 0.114 Uiso 0.5 1 calc R U P D 2
N3 N 0.2049(11) 0.750000 0.2350(13) 0.098(3) Uani 0.5 2 d DS TU P C 1
H3A H 0.213360 0.810474 0.201631 0.117 Uiso 0.25 1 calc R U P C 1
H3B H 0.213360 0.689526 0.201631 0.117 Uiso 0.25 1 calc R U P C 1
C17 C 0.2701(15) 0.750000 0.3115(12) 0.098(4) Uani 0.5 2 d DS TU P C 1
H17A H 0.307784 0.684412 0.306435 0.118 Uiso 0.25 1 calc R U P C 1
H17B H 0.307784 0.815588 0.306435 0.118 Uiso 0.25 1 calc R U P C 1
C19 C 0.1325(14) 0.750000 0.3694(14) 0.099(4) Uani 0.5 2 d DS TU P C 1
H19A H 0.103743 0.684761 0.394716 0.119 Uiso 0.25 1 calc R U P C 1
H19B H 0.103743 0.815239 0.394716 0.119 Uiso 0.25 1 calc R U P C 1
C20 C 0.1109(12) 0.750000 0.2714(13) 0.097(4) Uani 0.5 2 d DS TU P C 1
H20A H 0.078215 0.683532 0.254004 0.117 Uiso 0.25 1 calc R U P C 1
H20B H 0.078215 0.816468 0.254004 0.117 Uiso 0.25 1 calc R U P C 1
N4 N 0.2659(16) 0.750000 0.4070(17) 0.098(3) Uani 0.5 2 d S TU P D 2
H4A H 0.250650 0.750000 0.463765 0.117 Uiso 0.5 2 calc R U P D 2
H4B H 0.324876 0.750001 0.402969 0.117 Uiso 0.5 2 calc R U P D 2

loop_
_atom_site_aniso_label
_atom_site_aniso_U_11
_atom_site_aniso_U_22
_atom_site_aniso_U_33
_atom_site_aniso_U_23
_atom_site_aniso_U_13
_atom_site_aniso_U_12
Fe1 0.0186(4) 0.0152(4) 0.0283(4) 0.0006(3) 0.0012(3) -0.0008(3)
Fe2 0.0233(3) 0.0185(3) 0.0365(4) 0.0017(3) -0.0071(3) -0.0010(3)
O1 0.0310(18) 0.0234(16) 0.060(2) -0.0003(16) 0.0007(17) -0.0010(15)
O8 0.0284(19) 0.0348(19) 0.054(2) 0.0077(18) -0.0085(16) 0.0043(16)
O7 0.035(2) 0.042(2) 0.048(2) 0.0117(18) -0.0074(17) 0.0045(17)
O2 0.041(2) 0.040(2) 0.0349(19) 0.0036(16) -0.0061(16) -0.0089(17)
O6 0.0265(17) 0.039(2) 0.0402(19) -0.0041(17) -0.0041(15) 0.0002(16)
O9 0.049(2) 0.0212(16) 0.050(2) 0.0008(16) -0.0133(18) -0.0006(16)
O5 0.0286(18) 0.046(2) 0.052(2) -0.0084(19) -0.0101(17) 0.0007(17)
O3 0.049(2) 0.0363(19) 0.041(2) 0.0047(17) -0.0142(18) -0.0111(18)
O4 0.068(3) 0.0222(17) 0.065(3) 0.0019(18) -0.034(2) -0.0008(19)
C1 0.032(4) 0.022(3) 0.053(5) 0.000 -0.004(3) 0.000
C5 0.027(2) 0.028(2) 0.045(3) 0.005(2) -0.010(2) -0.003(2)
C6 0.034(4) 0.022(3) 0.041(4) 0.000 -0.005(3) 0.000
C4 0.028(3) 0.042(3) 0.038(3) -0.008(2) 0.001(2) -0.001(2)
C2 0.032(3) 0.040(3) 0.035(3) 0.004(2) -0.005(2) -0.006(2)
C3 0.067(6) 0.028(4) 0.048(5) 0.000 -0.030(4) 0.000
C11 0.051(4) 0.049(5) 0.051(5) 0.001(4) 0.004(4) -0.001(4)
C8 0.053(4) 0.050(5) 0.053(5) 0.001(4) 0.002(4) 0.000(4)
C9 0.051(4) 0.049(5) 0.051(5) 0.001(4) 0.004(4) -0.001(4)
C14 0.052(4) 0.049(5) 0.052(4) 0.002(4) 0.003(4) 0.000(4)
N1 0.050(4) 0.049(4) 0.051(5) 0.002(4) 0.004(4) -0.001(4)
C7 0.051(4) 0.050(5) 0.052(5) 0.002(4) 0.002(4) -0.001(4)
C12 0.052(4) 0.050(5) 0.051(5) 0.003(4) 0.003(4) -0.001(4)
C13 0.050(4) 0.048(4) 0.051(5) 0.002(4) 0.003(4) -0.001(4)
C10 0.051(4) 0.049(5) 0.052(4) 0.002(4) 0.002(4) -0.001(4)
N2 0.051(4) 0.048(4) 0.051(5) 0.001(4) 0.003(4) -0.001(4)
C18 0.078(7) 0.137(9) 0.087(7) 0.000 0.022(6) 0.000
C16 0.074(7) 0.129(9) 0.085(7) -0.003(4) 0.022(6) 0.000(4)
C15 0.075(7) 0.130(9) 0.080(7) 0.001(4) 0.021(6) 0.003(4)
N3 0.076(7) 0.132(9) 0.084(7) 0.000 0.019(6) 0.000
C17 0.076(7) 0.134(9) 0.084(7) 0.000 0.020(6) 0.000
C19 0.076(7) 0.136(9) 0.085(7) 0.000 0.018(6) 0.000
C20 0.075(7) 0.134(9) 0.083(7) 0.000 0.019(6) 0.000
N4 0.072(7) 0.135(9) 0.085(7) 0.000 0.022(6) 0.000

loop_
_atom_type_symbol
_atom_type_description
_atom_type_scat_dispersion_real
_atom_type_scat_dispersion_imag
_atom_type_scat_source
C C 0.0033 0.0016 'International Tables Vol C Tables 4.2.6.8 and 6.1.1.4'
H H 0.0000 0.0000 'International Tables Vol C Tables 4.2.6.8 and 6.1.1.4'
Fe Fe 0.3463 0.8444 'International Tables Vol C Tables 4.2.6.8 and 6.1.1.4'
N N 0.0061 0.0033 'International Tables Vol C Tables 4.2.6.8 and 6.1.1.4'
O O 0.0106 0.0060 'International Tables Vol C Tables 4.2.6.8 and 6.1.1.4'

loop_
_geom_angle_atom_site_label_1
_geom_angle_atom_site_label_2
_geom_angle_atom_site_label_3
_geom_angle
_geom_angle_site_symmetry_1
_geom_angle_site_symmetry_3
_geom_angle_publ_flag
O1 Fe1 O1 180.0(2) 5_666 . ?
O1 Fe1 O2 88.54(15) . 5_666 ?
O1 Fe1 O2 91.45(15) . . ?
O1 Fe1 O2 91.46(15) 5_666 5_666 ?
O1 Fe1 O2 88.55(15) 5_666 . ?
O1 Fe1 O6 90.88(15) . 6_656 ?
O1 Fe1 O6 89.12(15) . 2_565 ?
O1 Fe1 O6 90.88(15) 5_666 2_565 ?
O1 Fe1 O6 89.12(15) 5_666 6_656 ?
O2 Fe1 O2 180.00(17) 5_666 . ?
O2 Fe1 O6 88.14(15) 5_666 6_656 ?
O2 Fe1 O6 88.14(15) . 2_565 ?
O2 Fe1 O6 91.86(15) 5_666 2_565 ?
O2 Fe1 O6 91.86(15) . 6_656 ?
O6 Fe1 O6 180.0 6_656 2_565 ?
O7 Fe2 O8 78.32(15) . 5_665 ?
O9 Fe2 O8 88.47(16) . 5_665 ?
O9 Fe2 O7 89.69(16) . . ?
O5 Fe2 O8 92.70(15) . 5_665 ?
O5 Fe2 O7 171.00(16) . . ?
O5 Fe2 O9 90.73(16) . . ?
O5 Fe2 O3 96.23(17) . . ?
O5 Fe2 O4 89.97(17) . . ?
O3 Fe2 O8 171.02(16) . 5_665 ?
O3 Fe2 O7 92.76(16) . . ?
O3 Fe2 O9 90.42(15) . . ?
O3 Fe2 O4 89.96(17) . . ?
O4 Fe2 O8 91.03(17) . 5_665 ?
O4 Fe2 O7 89.55(18) . . ?
O4 Fe2 O9 179.16(19) . . ?
C1 O1 Fe1 127.0(4) . . ?
Fe2 O8 N1 145.7(5) 5_665 6_656 ?
C5 O8 Fe2 113.9(3) . 5_665 ?
C5 O8 N1 100.4(6) . 6_656 ?
C5 O7 Fe2 114.2(3) . . ?
C2 O2 Fe1 126.5(3) . . ?
C4 O6 Fe1 124.9(4) . 2_564 ?
C6 O9 Fe2 126.9(4) . . ?
C4 O5 Fe2 127.4(4) . . ?
C2 O3 Fe2 126.7(4) . . ?
C3 O4 Fe2 128.2(4) . . ?
O1 C1 O1 125.5(7) . 7_565 ?
O1 C1 H1 117.2 . . ?
O1 C1 H1 117.2 7_565 . ?
O8 C5 C5 116.2(6) . 5_665 ?
O7 C5 O8 126.4(5) . . ?
O7 C5 C5 117.4(6) . 5_665 ?
O9 C6 O9 124.7(7) 7_565 . ?
O9 C6 H6 117.7 . . ?
O9 C6 H6 117.7 7_565 . ?
O6 C4 O5 125.7(5) . . ?
O6 C4 H4 117.1 . . ?
O5 C4 H4 117.1 . . ?
O2 C2 O3 125.6(5) . . ?
O2 C2 H2 117.2 . . ?
O3 C2 H2 117.2 . . ?
O4 C3 O4 127.4(8) . 7_575 ?
O4 C3 H3 116.3 7_575 . ?
O4 C3 H3 116.3 . . ?
H11A C11 H11B 107.5 . . ?
C8 C11 H11A 108.5 . . ?
C8 C11 H11B 108.5 . . ?
N2 C11 H11A 108.5 . . ?
N2 C11 H11B 108.5 . . ?
N2 C11 C8 115(2) . . ?
C11 C8 H8A 111.7 . . ?
C11 C8 H8B 111.7 . . ?
C11 C8 C9 100(2) . . ?
H8A C8 H8B 109.5 . . ?
C9 C8 H8A 111.7 . . ?
C9 C8 H8B 111.7 . . ?
C8 C9 H9A 111.4 . . ?
C8 C9 H9B 111.4 . . ?
H9A C9 H9B 109.2 . . ?
C10 C9 C8 102(2) . . ?
C10 C9 H9A 111.4 . . ?
C10 C9 H9B 111.4 . . ?
H14A C14 H14B 109.9 . . ?
N1 C14 H14A 112.3 . . ?
N1 C14 H14B 112.3 . . ?
N1 C14 C13 97.1(19) . . ?
C13 C14 H14A 112.3 . . ?
C13 C14 H14B 112.3 . . ?
C14 N1 H1A 107.7 . . ?
C14 N1 H1B 107.7 . . ?
H1A N1 H1B 107.1 . . ?
C7 N1 C14 118(2) . . ?
C7 N1 H1A 107.7 . . ?
C7 N1 H1B 107.7 . . ?
N1 C7 H7A 113.2 . . ?
N1 C7 H7B 113.2 . . ?
H7A C7 H7B 110.5 . . ?
C12 C7 N1 93(2) . . ?
C12 C7 H7A 113.2 . . ?
C12 C7 H7B 113.2 . . ?
C7 C12 H12A 110.1 . . ?
C7 C12 H12B 110.1 . . ?
C7 C12 C13 108(3) . . ?
H12A C12 H12B 108.4 . . ?
C13 C12 H12A 110.1 . . ?
C13 C12 H12B 110.1 . . ?
C14 C13 H13A 110.8 . . ?
C14 C13 H13B 110.8 . . ?
C12 C13 C14 105(2) . . ?
C12 C13 H13A 110.8 . . ?
C12 C13 H13B 110.8 . . ?
H13A C13 H13B 108.9 . . ?
C9 C10 H10A 109.0 . . ?
C9 C10 H10B 109.0 . . ?
C9 C10 N2 113(2) . . ?
H10A C10 H10B 107.8 . . ?
N2 C10 H10A 109.0 . . ?
N2 C10 H10B 109.0 . . ?
C11 N2 C10 97(2) . . ?
C11 N2 H2A 112.3 . . ?
C11 N2 H2B 112.3 . . ?
C10 N2 H2A 112.3 . . ?
C10 N2 H2B 112.3 . . ?
H2A N2 H2B 109.9 . . ?
H18A C18 H18B 110.1 . . ?
C17 C18 H18A 112.6 . . ?
C17 C18 H18B 112.6 . . ?
C17 C18 C19 95.5(18) . . ?
C19 C18 H18A 112.6 . . ?
C19 C18 H18B 112.6 . . ?
C16 C16 H16A 111.1 7_575 . ?
C16 C16 H16B 111.1 7_575 . ?
H16A C16 H16B 109.0 . . ?
C15 C16 H16A 111.1 . . ?
C15 C16 H16B 111.1 . . ?
C16 C15 H15A 108.9 . . ?
C16 C15 H15B 108.9 . . ?
H15A C15 H15B 107.8 . . ?
N4 C15 C16 113(2) . . ?
N4 C15 H15A 108.9 . . ?
N4 C15 H15B 108.9 . . ?
H3A N3 H3B 108.3 . . ?
C17 N3 H3A 109.9 . . ?
C17 N3 H3B 109.9 . . ?
C20 N3 H3A 109.9 . . ?
C20 N3 H3B 109.9 . . ?
C20 N3 C17 109.0(17) . . ?
C18 C17 N3 114.9(19) . . ?
C18 C17 H17A 108.5 . . ?
C18 C17 H17B 108.5 . . ?
N3 C17 H17A 108.5 . . ?
N3 C17 H17B 108.5 . . ?
H17A C17 H17B 107.5 . . ?
C18 C19 H19A 106.9 . . ?
C18 C19 H19B 106.9 . . ?
H19A C19 H19B 106.7 . . ?
C20 C19 C18 121.7(19) . . ?
C20 C19 H19A 106.9 . . ?
C20 C19 H19B 106.9 . . ?
N3 C20 C19 98.9(17) . . ?
N3 C20 H20A 112.0 . . ?
N3 C20 H20B 112.0 . . ?
C19 C20 H20A 112.0 . . ?
C19 C20 H20B 112.0 . . ?
H20A C20 H20B 109.7 . . ?
C15 N4 C15 104(2) 7_575 . ?
C15 N4 H4A 111.0 7_575 . ?
C15 N4 H4A 111.0 . . ?
C15 N4 H4B 111.0 . . ?
C15 N4 H4B 111.0 7_575 . ?
H4A N4 H4B 109.0 . . ?

loop_
_geom_bond_atom_site_label_1
_geom_bond_atom_site_label_2
_geom_bond_distance
_geom_bond_site_symmetry_2
_geom_bond_publ_flag
Fe1 O1 2.084(3) 5_666 ?
Fe1 O1 2.084(3) . ?
Fe1 O2 2.095(4) . ?
Fe1 O2 2.095(4) 5_666 ?
Fe1 O6 2.101(4) 6_656 ?
Fe1 O6 2.101(4) 2_565 ?
Fe2 O8 2.139(4) 5_665 ?
Fe2 O7 2.121(4) . ?
Fe2 O9 2.092(4) . ?
Fe2 O5 2.052(4) . ?
Fe2 O3 2.061(4) . ?
Fe2 O4 2.068(4) . ?
O1 C1 1.245(5) . ?
O8 C5 1.263(6) . ?
O8 N1 3.16(4) 6_656 ?
O7 C5 1.253(7) . ?
O2 C2 1.235(6) . ?
O6 C4 1.234(6) . ?
O9 C6 1.243(5) . ?
O5 C4 1.252(6) . ?
O3 C2 1.251(6) . ?
O4 C3 1.238(5) . ?
C1 H1 0.9300 . ?
C5 C5 1.557(10) 5_665 ?
C6 H6 0.9300 . ?
C4 H4 0.9300 . ?
C2 H2 0.9300 . ?
C3 H3 0.9300 . ?
C11 H11A 0.9700 . ?
C11 H11B 0.9700 . ?
C11 C8 1.522(19) . ?
C11 N2 1.519(19) . ?
C8 H8A 0.9700 . ?
C8 H8B 0.9700 . ?
C8 C9 1.533(19) . ?
C9 H9A 0.9700 . ?
C9 H9B 0.9700 . ?
C9 C10 1.521(14) . ?
C14 H14A 0.9700 . ?
C14 H14B 0.9700 . ?
C14 N1 1.530(19) . ?
C14 C13 1.532(19) . ?
N1 H1A 0.8900 . ?
N1 H1B 0.8900 . ?
N1 C7 1.517(18) . ?
C7 H7A 0.9700 . ?
C7 H7B 0.9700 . ?
C7 C12 1.512(19) . ?
C12 H12A 0.9700 . ?
C12 H12B 0.9700 . ?
C12 C13 1.517(19) . ?
C13 H13A 0.9700 . ?
C13 H13B 0.9700 . ?
C10 H10A 0.9700 . ?
C10 H10B 0.9700 . ?
C10 N2 1.528(19) . ?
N2 H2A 0.8900 . ?
N2 H2B 0.8900 . ?
C18 H18A 0.9700 . ?
C18 H18B 0.9700 . ?
C18 C17 1.519(2) . ?
C18 C19 1.520(2) . ?
C16 C16 1.57(4) 7_575 ?
C16 H16A 0.9700 . ?
C16 H16B 0.9700 . ?
C16 C15 1.519(2) . ?
C15 H15A 0.9700 . ?
C15 H15B 0.9700 . ?
C15 N4 1.44(2) . ?
N3 H3A 0.8900 . ?
N3 H3B 0.8900 . ?
N3 C17 1.520(2) . ?
N3 C20 1.519(2) . ?
C17 H17A 0.9700 . ?
C17 H17B 0.9700 . ?
C19 H19A 0.9700 . ?
C19 H19B 0.9700 . ?
C19 C20 1.520(2) . ?
C20 H20A 0.9700 . ?
C20 H20B 0.9700 . ?
N4 H4A 0.8900 . ?
N4 H4B 0.8900 . ?

loop_
_geom_hbond_atom_site_label_D
_geom_hbond_atom_site_label_H
_geom_hbond_atom_site_label_A
_geom_hbond_distance_DH
_geom_hbond_distance_HA
_geom_hbond_distance_DA
_geom_hbond_angle_DHA
_geom_hbond_site_symmetry_A
_geom_hbond_publ_flag
N1 H1A O8 0.89 2.29 3.16(4) 165.1 6_556 yes
N1 H1B O3 0.89 2.19 3.04(4) 160.9 . yes
N2 H2A O8 0.89 2.15 3.02(3) 165.3 6_556 yes
N2 H2B O3 0.89 2.11 2.94(3) 153.4 . yes
N3 H3A O5 0.89 1.98 2.865(12) 175.9 7_575 yes
N3 H3B O5 0.89 1.98 2.865(12) 175.9 . yes
N4 H4A O9 0.89 2.48 3.27(2) 148.4 2_565 yes
N4 H4A O9 0.89 2.48 3.27(2) 148.4 8_666 yes
N4 H4B O1 0.89 2.42 3.10(2) 133.5 3_656 yes
N4 H4B O1 0.89 2.42 3.10(2) 133.5 5_666 yes

loop_
_geom_torsion_atom_site_label_1
_geom_torsion_atom_site_label_2
_geom_torsion_atom_site_label_3
_geom_torsion_atom_site_label_4
_geom_torsion
_geom_torsion_site_symmetry_1
_geom_torsion_site_symmetry_2
_geom_torsion_site_symmetry_3
_geom_torsion_site_symmetry_4
_geom_torsion_publ_flag
Fe1 O1 C1 O1 177.4(5) . . . 7_565 ?
Fe1 O2 C2 O3 -174.6(4) . . . . ?
Fe1 O6 C4 O5 179.7(4) 2_564 . . . ?
Fe2 O8 C5 O7 179.9(4) 5_665 . . . ?
Fe2 O8 C5 C5 0.5(7) 5_665 . . 5_665 ?
Fe2 O7 C5 O8 -179.7(4) . . . . ?
Fe2 O7 C5 C5 -0.3(7) . . . 5_665 ?
Fe2 O9 C6 O9 -178.8(4) . . . 7_565 ?
Fe2 O5 C4 O6 169.8(4) . . . . ?
Fe2 O3 C2 O2 177.8(4) . . . . ?
Fe2 O4 C3 O4 176.3(6) . . . 7_575 ?
C11 C8 C9 C10 33(3) . . . . ?
C8 C11 N2 C10 9(4) . . . . ?
C8 C9 C10 N2 -32(4) . . . . ?
C9 C10 N2 C11 15(4) . . . . ?
C14 N1 C7 C12 27(4) . . . . ?
N1 O8 C5 O7 0.2(9) 6_656 . . . ?
N1 O8 C5 C5 -179.2(8) 6_656 . . 5_665 ?
N1 C14 C13 C12 -24(3) . . . . ?
N1 C7 C12 C13 -41(4) . . . . ?
C7 C12 C13 C14 45(4) . . . . ?
C13 C14 N1 C7 -2(3) . . . . ?
N2 C11 C8 C9 -28(3) . . . . ?
C18 C19 C20 N3 0.000(1) . . . . ?
C16 C16 C15 N4 10.5(18) 7_575 . . . ?
C16 C15 N4 C15 -17(3) . . . 7_575 ?
C17 C18 C19 C20 0.000(1) . . . . ?
C17 N3 C20 C19 0.000(2) . . . . ?
C19 C18 C17 N3 0.000(2) . . . . ?
C20 N3 C17 C18 0.000(2) . . . . ?
